data_7038102
loop_
_publ_author_name
'McKinty, Adam'
'Stephan, Douglas W.'

_publ_section_title
;
 Ru Alkylidene Compounds Bearing Tridentate, Dianionic Ligands: Lewis Acid
 Activation and Olefin Metathesis
;
_journal_name_full 'Dalton Trans.'
_journal_paper_doi 10.1039/C5DT04481B
_journal_year 2016
_chemical_formula_moiety 'C35 H51.5 P2 Ru S2'
_chemical_formula_sum 'C35 H51.5 P2 Ru S2'
_chemical_formula_weight 699.44
_space_group_crystal_system monoclinic
_space_group_IT_number 14
_space_group_name_Hall '-P 2yn'
_space_group_name_H-M_alt 'P 1 21/n 1'
_audit_creation_date 2015-07-15
_audit_creation_method
;
Olex2 1.2
(compiled 2015.01.26 svn.r3150 for OlexSys, GUI svn.r4998)
;
_audit_update_record
;
2015-07-15 deposited with the CCDC.
2016-01-20 downloaded from the CCDC.
;
_cell_angle_alpha 90
_cell_angle_beta 96.735(5)
_cell_angle_gamma 90
_cell_formula_units_Z 4
_cell_length_a 8.3215(10)
_cell_length_b 17.7887(19)
_cell_length_c 22.489(3)
_cell_measurement_reflns_used 6410
_cell_measurement_temperature 150
_cell_measurement_theta_max 27.69
_cell_measurement_theta_min 2.34
_cell_volume 3306.0(7)
_computing_molecular_graphics 'Olex2 (Dolomanov et al., 2009)'
_computing_publication_material 'Olex2 (Dolomanov et al., 2009)'
_computing_structure_refinement 'olex2.refine (Bourhis et al., 2015)'
_diffrn_ambient_temperature 150.04
_diffrn_measured_fraction_theta_full 0.9910
_diffrn_measured_fraction_theta_max 0.9910
_diffrn_measurement_device_type 'Bruker APEX-II CCD'
_diffrn_measurement_method '\f and \w scans'
_diffrn_radiation_monochromator graphite
_diffrn_radiation_type 'Mo K\a'
_diffrn_radiation_wavelength 0.71073
_diffrn_reflns_av_R_equivalents 0.0731
_diffrn_reflns_av_unetI/netI 0.0491
_diffrn_reflns_limit_h_max 10
_diffrn_reflns_limit_h_min -10
_diffrn_reflns_limit_k_max 23
_diffrn_reflns_limit_k_min -23
_diffrn_reflns_limit_l_max 28
_diffrn_reflns_limit_l_min -28
_diffrn_reflns_number 52981
_diffrn_reflns_theta_full 27.5598
_diffrn_reflns_theta_max 27.56
_diffrn_reflns_theta_min 1.46
_diffrn_standards_number 0
_exptl_absorpt_coefficient_mu 0.721
_exptl_absorpt_correction_T_max 0.7422
_exptl_absorpt_correction_T_min 0.6648
_exptl_absorpt_correction_type multi-scan
_exptl_absorpt_process_details
;
SADABS-2008/1 (Bruker,2008) was used for absorption correction.
wR2(int) was 0.1006 before and 0.0832 after correction.
The Ratio of minimum to maximum transmission is 0.8957.
The \l/2 correction factor is 0.0015.
;
_exptl_crystal_density_diffrn 1.4052
_exptl_crystal_description Blocks
_exptl_crystal_F_000 1467.2182
_refine_diff_density_max 0.7220
_refine_diff_density_min -1.3698
_refine_diff_density_rms 0.1364
_refine_ls_d_res_high 0.7681
_refine_ls_d_res_low 13.9144
_refine_ls_goodness_of_fit_ref 1.0292
_refine_ls_hydrogen_treatment mixed
_refine_ls_matrix_type full
_refine_ls_number_constraints 98
_refine_ls_number_parameters 381
_refine_ls_number_reflns 7577
_refine_ls_number_restraints 4
_refine_ls_restrained_S_all 1.0289
_refine_ls_R_factor_all 0.0529
_refine_ls_R_factor_gt 0.0354
_refine_ls_shift/su_max 0.0000
_refine_ls_shift/su_mean 0.0000
_refine_ls_structure_factor_coef Fsqd
_refine_ls_weighting_details 'w=1/[\s^2^(Fo^2^)+(0.0372P)^2^+2.8800P] where P=(Fo^2^+2Fc^2^)/3'
_refine_ls_weighting_scheme calc
_refine_ls_wR_factor_gt 0.0808
_refine_ls_wR_factor_ref 0.0885
_reflns_Friedel_coverage 0.0
_reflns_limit_h_max 9
_reflns_limit_h_min -10
_reflns_limit_k_max 23
_reflns_limit_k_min 0
_reflns_limit_l_max 28
_reflns_limit_l_min -8
_reflns_number_gt 5988
_reflns_number_total 7577
_reflns_threshold_expression I>=2u(I)
_cod_data_source_file c5dt04481b2.cif
_cod_data_source_block AMM043_0m
_cod_database_code 7038102
_olex2_refinement_description
;
1. Fixed Uiso
 At 1.2 times of:
  All C(H) groups, All C(H,H) groups, All C(H,H,H,H) groups
2. Restrained distances
 C11-C12 = C12-C13 = C11-C12a = C12a-C13
 1.54 with sigma of 0.01
3. Others
 Fixed Sof: H11(0.5) H13c(0.5) H13d(0.5) H13a(0.5) H13b(0.5) C15a(0.5)
 H15c(0.5) H15d(0.5) H16c(0.5) H16d(0.5) H16a(0.5) H16b(0.5) C15(0.5) H15a(0.5)
 H15b(0.5) C12(0.5) H12b(0.5) H12c(0.5) H12a(0.5) C14(0.5) H14a(0.5) H14b(0.5)
 C14a(0.5) H14c(0.5) H14d(0.5) H11(0.5) H12a(0.5) H12b(0.5) H11(0.5) H13c(0.5)
 H13d(0.5) H13a(0.5) H13b(0.5) H12a(0.5) H12b(0.5) C2aa(0.25) C12(0.5)
 C12a(0.5) H11(0.5) H13a(0.5) H13b(0.5) H13c(0.5) H13d(0.5) H12a(0.5) H12b(0.5)
 H12c(0.5) H12d(0.5)
4.a Ternary CH refined with riding coordinates:
 C17(H17), C23(H23), C11(H11)
4.b Secondary CH2 refined with riding coordinates:
 C1(H1a,H1b), C2(H2a,H2b), C9(H9a,H9b), C10(H10a,H10b), C18(H18a,H18b),
 C19(H19a,H19b), C20(H20a,H20b), C21(H21a,H21b), C22(H22a,H22b), C24(H24a,H24b),
  C25(H25a,H25b), C26(H26a,H26b), C27(H27a,H27b), C28(H28a,H28b), C15a(H15c,
 H15d), C16(H16c,H16d), C16(H16a,H16b), C15(H15a,H15b), C14(H14a,H14b),
 C14a(H14c,H14d), C13(H13a,H13b), C13(H13c,H13d), C12(H12a,H12b), C12a(H12c,
 H12d)
4.c Aromatic/amide H refined with riding coordinates:
 C4(H4), C5(H5), C6(H6), C7(H7), C8(H8), C31(H31), C32(H32), C33(H33),
 C34(H34), C35(H35)
;
_olex2_submission_special_instructions 'No special instructions were received'

loop_
_space_group_symop_id
_space_group_symop_operation_xyz
1 x,y,z
2 -x+1/2,y+1/2,-z+1/2
3 -x,-y,-z
4 x-1/2,-y-1/2,z-1/2

loop_
_atom_site_label
_atom_site_type_symbol
_atom_site_fract_x
_atom_site_fract_y
_atom_site_fract_z
_atom_site_U_iso_or_equiv
_atom_site_adp_type
_atom_site_occupancy
_atom_site_refinement_flags_posn
_atom_site_disorder_group
Ru1 Ru 0.44865(2) 0.713827(10) 0.141741(9) 0.01230(7) Uani 1.000000 . .
S1 S 0.23717(8) 0.71648(4) 0.19904(3) 0.02228(15) Uani 1.000000 . .
S3 S 0.65473(8) 0.79723(4) 0.13457(3) 0.02051(15) Uani 1.000000 . .
P0aa P 0.28061(8) 0.77237(3) 0.05779(3) 0.01317(14) Uani 1.000000 . .
P2 P 0.59935(8) 0.67295(4) 0.22723(3) 0.01681(15) Uani 1.000000 . .
C1 C 0.3290(4) 0.71127(18) 0.27766(13) 0.0306(7) Uani 1.000000 . .
H1a H 0.3660(4) 0.76206(18) 0.29106(13) 0.0367(8) Uiso 1.000000 R .
H1b H 0.2455(4) 0.69507(18) 0.30291(13) 0.0367(8) Uiso 1.000000 R .
C2 C 0.4712(3) 0.65738(16) 0.28699(12) 0.0235(6) Uani 1.000000 . .
H2a H 0.4319(3) 0.60482(16) 0.28583(12) 0.0282(7) Uiso 1.000000 R .
H2b H 0.5341(3) 0.66642(16) 0.32651(12) 0.0282(7) Uiso 1.000000 R .
C3 C 0.7418(3) 0.59483(14) 0.23064(12) 0.0195(6) Uani 1.000000 . .
C4 C 0.7572(4) 0.54248(17) 0.27719(14) 0.0310(7) Uani 1.000000 . .
H4 H 0.6908(4) 0.54675(17) 0.30862(14) 0.0372(9) Uiso 1.000000 R .
C5 C 0.8684(4) 0.48426(19) 0.27803(16) 0.0381(8) Uani 1.000000 . .
H5 H 0.8775(4) 0.44872(19) 0.30978(16) 0.0458(10) Uiso 1.000000 R .
C6 C 0.9656(4) 0.47813(18) 0.23268(16) 0.0368(8) Uani 1.000000 . .
H6 H 1.0420(4) 0.43838(18) 0.23322(16) 0.0441(10) Uiso 1.000000 R .
C7 C 0.9521(4) 0.52948(19) 0.18665(15) 0.0350(8) Uani 1.000000 . .
H7 H 1.0201(4) 0.52541(19) 0.15570(15) 0.0420(9) Uiso 1.000000 R .
C8 C 0.8393(3) 0.58732(17) 0.18524(13) 0.0273(7) Uani 1.000000 . .
H8 H 0.8292(3) 0.62194(17) 0.15285(13) 0.0328(8) Uiso 1.000000 R .
C9 C 0.7307(3) 0.75262(15) 0.25295(13) 0.0249(6) Uani 1.000000 . .
H9a H 0.6664(3) 0.79226(15) 0.27008(13) 0.0298(8) Uiso 1.000000 R .
H9b H 0.8164(3) 0.73574(15) 0.28439(13) 0.0298(8) Uiso 1.000000 R .
C10 C 0.8063(4) 0.78344(16) 0.19973(14) 0.0287(7) Uani 1.000000 . .
H10a H 0.8902(4) 0.74810(16) 0.18909(14) 0.0345(8) Uiso 1.000000 R .
H10b H 0.8595(4) 0.83204(16) 0.21086(14) 0.0345(8) Uiso 1.000000 R .
C11 C 0.3926(4) 0.81913(16) 0.00185(15) 0.0342(8) Uani 1.000000 D .
C13 C 0.4735(5) 0.92263(16) -0.06333(16) 0.0416(9) Uani 1.000000 D .
C16 C 0.4948(3) 0.76372(15) -0.02889(12) 0.0203(6) Uani 1.000000 . .
H16c H 0.5492(3) 0.72868(15) 0.00121(12) 0.0244(7) Uiso 0.500000 R 2
H16d H 0.4239(3) 0.73383(15) -0.05844(12) 0.0244(7) Uiso 0.500000 R 2
H16a H 0.5879(3) 0.74867(15) 0.00014(12) 0.0244(7) Uiso 0.500000 R 1
H16b H 0.4290(3) 0.71810(15) -0.03895(12) 0.0244(7) Uiso 0.500000 R 1
C17 C 0.1472(3) 0.84393(14) 0.08643(12) 0.0167(5) Uani 1.000000 . .
H17 H 0.0872(3) 0.81687(14) 0.11598(12) 0.0200(6) Uiso 1.000000 R .
C18 C 0.0166(4) 0.87809(16) 0.04087(14) 0.0304(7) Uani 1.000000 . .
H18a H 0.0682(4) 0.89912(16) 0.00702(14) 0.0365(9) Uiso 1.000000 R .
H18b H -0.0589(4) 0.83798(16) 0.02488(14) 0.0365(9) Uiso 1.000000 R .
C19 C -0.0786(4) 0.93988(15) 0.06799(15) 0.0297(7) Uani 1.000000 . .
H19a H -0.1537(4) 0.96357(15) 0.03601(15) 0.0356(8) Uiso 1.000000 R .
H19b H -0.1440(4) 0.91744(15) 0.09746(15) 0.0356(8) Uiso 1.000000 R .
C20 C 0.0311(4) 0.99908(15) 0.09841(13) 0.0253(6) Uani 1.000000 . .
H20a H 0.0940(4) 1.02312(15) 0.06887(13) 0.0303(8) Uiso 1.000000 R .
H20b H -0.0344(4) 1.03837(15) 0.11539(13) 0.0303(8) Uiso 1.000000 R .
C21 C 0.1458(4) 0.96330(17) 0.14814(13) 0.0305(7) Uani 1.000000 . .
H21a H 0.2164(4) 1.00251(17) 0.16861(13) 0.0366(9) Uiso 1.000000 R .
H21b H 0.0825(4) 0.94025(17) 0.17802(13) 0.0366(9) Uiso 1.000000 R .
C22 C 0.2496(4) 0.90352(15) 0.12292(13) 0.0244(6) Uani 1.000000 . .
H22a H 0.3175(4) 0.87863(15) 0.15632(13) 0.0293(8) Uiso 1.000000 R .
H22b H 0.3226(4) 0.92788(15) 0.09701(13) 0.0293(8) Uiso 1.000000 R .
C23 C 0.1473(3) 0.70178(14) 0.01492(12) 0.0179(5) Uani 1.000000 . .
H23 H 0.2207(3) 0.65855(14) 0.00907(12) 0.0215(7) Uiso 1.000000 R .
C24 C 0.0239(4) 0.66988(16) 0.05370(13) 0.0240(6) Uani 1.000000 . .
H24a H 0.0787(4) 0.65745(16) 0.09396(13) 0.0288(7) Uiso 1.000000 R .
H24b H -0.0601(4) 0.70815(16) 0.05842(13) 0.0288(7) Uiso 1.000000 R .
C25 C -0.0553(4) 0.59950(16) 0.02491(14) 0.0309(7) Uani 1.000000 . .
H25a H 0.0278(4) 0.55993(16) 0.02347(14) 0.0371(8) Uiso 1.000000 R .
H25b H -0.1372(4) 0.58068(16) 0.04986(14) 0.0371(8) Uiso 1.000000 R .
C26 C -0.1363(4) 0.61454(16) -0.03819(13) 0.0277(7) Uani 1.000000 . .
H26a H -0.1780(4) 0.56671(16) -0.05649(13) 0.0333(8) Uiso 1.000000 R .
H26b H -0.2293(4) 0.64881(16) -0.03634(13) 0.0333(8) Uiso 1.000000 R .
C27 C -0.0185(4) 0.64952(19) -0.07690(14) 0.0344(8) Uani 1.000000 . .
H27a H 0.0649(4) 0.61190(19) -0.08395(14) 0.0412(9) Uiso 1.000000 R .
H27b H -0.0775(4) 0.66313(19) -0.11623(14) 0.0412(9) Uiso 1.000000 R .
C28 C 0.0649(4) 0.71979(17) -0.04845(13) 0.0291(7) Uani 1.000000 . .
H28a H -0.0160(4) 0.76017(17) -0.04622(13) 0.0349(8) Uiso 1.000000 R .
H28b H 0.1469(4) 0.73791(17) -0.07364(13) 0.0349(8) Uiso 1.000000 R .
C29 C 0.4490(3) 0.62206(14) 0.10105(13) 0.0179(5) Uani 1.000000 . .
H29 H 0.438(3) 0.6257(14) 0.0592(13) 0.013(7) Uiso 1.000000 . .
C30 C 0.4683(3) 0.54397(14) 0.12046(13) 0.0195(6) Uani 1.000000 . .
C31 C 0.5541(4) 0.49345(17) 0.08817(17) 0.0353(8) Uani 1.000000 . .
H31 H 0.6008(4) 0.51055(17) 0.05405(17) 0.0423(10) Uiso 1.000000 R .
C32 C 0.5714(4) 0.41945(18) 0.1053(2) 0.0553(12) Uani 1.000000 . .
H32 H 0.6337(4) 0.38636(18) 0.0840(2) 0.0664(14) Uiso 1.000000 R .
C33 C 0.4987(5) 0.39289(18) 0.1534(2) 0.0533(12) Uani 1.000000 . .
H33 H 0.5109(5) 0.34167(18) 0.1651(2) 0.0639(14) Uiso 1.000000 R .
C34 C 0.4093(5) 0.44042(18) 0.18419(15) 0.0440(10) Uani 1.000000 . .
H34 H 0.3567(5) 0.42175(18) 0.21645(15) 0.0528(12) Uiso 1.000000 R .
C35 C 0.3947(4) 0.51618(16) 0.16850(13) 0.0281(7) Uani 1.000000 . .
H35 H 0.3343(4) 0.54903(16) 0.19070(13) 0.0337(8) Uiso 1.000000 R .
C14 C 0.6124(12) 0.8662(5) -0.0821(4) 0.046(2) Uani 0.500000 . 1
H14a H 0.6427(12) 0.8813(5) -0.1216(4) 0.056(3) Uiso 0.500000 R 1
H14b H 0.7099(12) 0.8705(5) -0.0525(4) 0.056(3) Uiso 0.500000 R 1
C15 C 0.5586(12) 0.7907(4) -0.0847(4) 0.042(2) Uani 0.500000 . 1
H15a H 0.6498(12) 0.7580(4) -0.0928(4) 0.051(2) Uiso 0.500000 R 1
H15b H 0.4724(12) 0.7854(4) -0.1187(4) 0.051(2) Uiso 0.500000 R 1
C14a C 0.5420(8) 0.8667(4) -0.1047(3) 0.0144(13) Uani 0.500000 . 2
H14c H 0.4549(8) 0.8444(4) -0.1330(3) 0.0173(15) Uiso 0.500000 R 2
H14d H 0.6221(8) 0.8910(4) -0.1276(3) 0.0173(15) Uiso 0.500000 R 2
C15a C 0.6244(7) 0.8054(3) -0.0612(3) 0.0135(12) Uani 0.500000 . 2
H15c H 0.7046(7) 0.8294(3) -0.0312(3) 0.0162(14) Uiso 0.500000 R 2
H15d H 0.6821(7) 0.7688(3) -0.0842(3) 0.0162(14) Uiso 0.500000 R 2
C12 C 0.3312(5) 0.8859(2) -0.03476(19) 0.0050(8) Uiso 0.500000 D 2
C12a C 0.4494(9) 0.8936(3) 0.0019(3) 0.0412(17) Uiso 0.500000 D 1
H11 H 0.4798(4) 0.84401(16) 0.02937(15) 0.0411(10) Uiso 0.500000 R 2
H13a H 0.5103(5) 0.97558(16) -0.06250(16) 0.0499(11) Uiso 0.500000 R 1
H13b H 0.3723(5) 0.91802(16) -0.09105(16) 0.0499(11) Uiso 0.500000 R 1
H13c H 0.5591(5) 0.93834(16) -0.03147(16) 0.0499(11) Uiso 0.500000 R 2
H13d H 0.4344(5) 0.96787(16) -0.08628(16) 0.0499(11) Uiso 0.500000 R 2
H12a H 0.2458(5) 0.8699(2) -0.06662(19) 0.0060(10) Uiso 0.500000 R 2
H12b H 0.2837(5) 0.9229(2) -0.00897(19) 0.0060(10) Uiso 0.500000 R 2
H12c H 0.3713(9) 0.9268(3) 0.0192(3) 0.049(2) Uiso 0.500000 R 1
H12d H 0.5539(9) 0.8968(3) 0.0278(3) 0.049(2) Uiso 0.500000 R 1

loop_
_atom_site_aniso_label
_atom_site_aniso_U_11
_atom_site_aniso_U_22
_atom_site_aniso_U_33
_atom_site_aniso_U_12
_atom_site_aniso_U_13
_atom_site_aniso_U_23
Ru1 0.01030(11) 0.01273(10) 0.01371(11) 0.00005(7) 0.00082(8) 0.00092(8)
S1 0.0160(3) 0.0317(4) 0.0202(4) 0.0050(3) 0.0062(3) 0.0061(3)
S3 0.0157(3) 0.0210(3) 0.0240(4) -0.0051(2) -0.0014(3) 0.0055(3)
P0aa 0.0116(3) 0.0134(3) 0.0144(3) 0.0005(2) 0.0009(3) 0.0013(2)
P2 0.0160(3) 0.0186(3) 0.0151(3) 0.0000(3) -0.0012(3) 0.0029(3)
C1 0.0352(18) 0.0411(18) 0.0167(15) 0.0074(14) 0.0085(13) 0.0033(13)
C2 0.0265(16) 0.0295(14) 0.0145(14) 0.0019(12) 0.0025(12) 0.0049(11)
C3 0.0157(14) 0.0203(13) 0.0218(14) 0.0004(10) -0.0018(11) 0.0039(11)
C4 0.0288(17) 0.0344(16) 0.0300(17) 0.0089(13) 0.0038(14) 0.0138(13)
C5 0.0337(19) 0.0362(17) 0.043(2) 0.0087(14) -0.0035(16) 0.0177(15)
C6 0.0288(18) 0.0309(16) 0.048(2) 0.0123(13) -0.0086(16) 0.0007(15)
C7 0.0259(17) 0.0455(19) 0.0335(18) 0.0123(14) 0.0032(14) -0.0025(15)
C8 0.0239(16) 0.0308(15) 0.0270(16) 0.0050(12) 0.0019(13) 0.0063(12)
C9 0.0234(15) 0.0238(14) 0.0248(15) -0.0039(12) -0.0081(12) 0.0005(12)
C10 0.0191(15) 0.0274(15) 0.0368(18) -0.0078(12) -0.0089(13) 0.0057(13)
C11 0.042(2) 0.0225(14) 0.045(2) 0.0159(13) 0.0322(16) 0.0174(14)
C13 0.066(3) 0.0193(14) 0.047(2) -0.0066(15) 0.0371(19) 0.0040(14)
C16 0.0212(14) 0.0200(12) 0.0207(14) 0.0026(11) 0.0067(12) 0.0020(11)
C17 0.0164(13) 0.0153(12) 0.0188(14) 0.0025(10) 0.0038(11) 0.0027(10)
C18 0.0254(16) 0.0221(14) 0.0395(19) 0.0090(12) -0.0136(14) -0.0080(13)
C19 0.0207(15) 0.0211(14) 0.047(2) 0.0079(11) 0.0011(14) 0.0032(13)
C20 0.0306(17) 0.0199(13) 0.0265(16) 0.0088(12) 0.0087(13) 0.0000(11)
C21 0.0415(19) 0.0290(15) 0.0206(16) 0.0124(13) 0.0017(14) -0.0060(12)
C22 0.0249(15) 0.0215(13) 0.0253(15) 0.0074(11) -0.0033(12) -0.0077(11)
C23 0.0146(13) 0.0198(13) 0.0187(14) 0.0019(10) -0.0014(11) -0.0047(10)
C24 0.0257(16) 0.0254(14) 0.0204(15) -0.0089(12) 0.0006(12) -0.0024(11)
C25 0.0343(18) 0.0244(14) 0.0323(17) -0.0089(13) -0.0033(14) -0.0012(13)
C26 0.0225(16) 0.0284(15) 0.0299(17) -0.0018(12) -0.0069(13) -0.0059(12)
C27 0.0256(17) 0.054(2) 0.0214(16) -0.0018(15) -0.0057(13) -0.0097(14)
C28 0.0217(15) 0.0448(18) 0.0195(15) -0.0066(13) -0.0030(12) 0.0028(13)
C29 0.0158(14) 0.0206(13) 0.0168(14) 0.0029(10) -0.0001(11) -0.0011(10)
C30 0.0145(13) 0.0163(12) 0.0259(15) 0.0011(10) -0.0055(11) -0.0041(11)
C31 0.0180(15) 0.0259(15) 0.063(2) -0.0032(12) 0.0077(15) -0.0136(15)
C32 0.0256(19) 0.0230(17) 0.117(4) 0.0071(14) 0.007(2) -0.019(2)
C33 0.049(2) 0.0165(15) 0.085(3) 0.0050(15) -0.033(2) 0.0044(17)
C34 0.068(3) 0.0279(17) 0.0301(19) -0.0120(16) -0.0211(18) 0.0068(14)
C35 0.0389(18) 0.0221(14) 0.0209(15) -0.0035(12) -0.0068(13) -0.0029(11)
C14 0.061(7) 0.044(5) 0.039(6) -0.008(5) 0.026(5) -0.001(4)
C15 0.053(6) 0.037(4) 0.043(5) 0.006(4) 0.028(4) 0.009(4)
C14a 0.014(3) 0.019(3) 0.010(3) -0.001(2) 0.000(2) 0.004(2)
C15a 0.007(3) 0.021(3) 0.012(3) 0.001(2) -0.000(2) -0.003(2)

loop_
_atom_type_symbol
_atom_type_scat_dispersion_real
_atom_type_scat_dispersion_imag
_atom_type_scat_Cromer_Mann_a1
_atom_type_scat_Cromer_Mann_a2
_atom_type_scat_Cromer_Mann_a3
_atom_type_scat_Cromer_Mann_a4
_atom_type_scat_Cromer_Mann_b1
_atom_type_scat_Cromer_Mann_b2
_atom_type_scat_Cromer_Mann_b3
_atom_type_scat_Cromer_Mann_b4
_atom_type_scat_Cromer_Mann_c
_atom_type_scat_source
_atom_type_scat_dispersion_source
H 0.00000 0.00000 0.49300 0.32291 0.14019 0.04081 10.51090 26.12570 3.14236 57.79970 0.0030380000826 'International Tables Volume C Table 6.1.1.4 (pp. 500-502)' 'Henke, Gullikson and Davis, At. Data and Nucl. Data Tables, 1993, 54, 2'
C 0.00347 0.00161 2.31000 1.02000 1.58860 0.86500 20.84390 10.20750 0.56870 51.65120 0.215599998832 'International Tables Volume C Table 6.1.1.4 (pp. 500-502)' 'Henke, Gullikson and Davis, At. Data and Nucl. Data Tables, 1993, 54, 2'
S 0.12424 0.12443 6.90530 5.20340 1.43790 1.58630 1.46790 22.21510 0.25360 56.17200 0.866900026798 'International Tables Volume C Table 6.1.1.4 (pp. 500-502)' 'Henke, Gullikson and Davis, At. Data and Nucl. Data Tables, 1993, 54, 2'
P 0.10434 0.09671 6.43450 4.17910 1.78000 1.49080 1.90670 27.15700 0.52600 68.16450 1.11489999294 'International Tables Volume C Table 6.1.1.4 (pp. 500-502)' 'Henke, Gullikson and Davis, At. Data and Nucl. Data Tables, 1993, 54, 2'
Ru -1.23940 0.83517 19.26740 12.91820 4.86337 1.56756 0.80852 8.43467 24.79970 94.29280 5.37873983383 'International Tables Volume C Table 6.1.1.4 (pp. 500-502)' 'Henke, Gullikson and Davis, At. Data and Nucl. Data Tables, 1993, 54, 2'

loop_
_geom_angle_atom_site_label_1
_geom_angle_atom_site_label_2
_geom_angle_atom_site_label_3
_geom_angle
S3 Ru1 S1 130.94(3)
P0aa Ru1 S1 91.03(2)
P0aa Ru1 S3 92.00(2)
P2 Ru1 S1 85.17(3)
P2 Ru1 S3 85.63(2)
P2 Ru1 P0aa 172.46(2)
C29 Ru1 S1 109.68(9)
C29 Ru1 S3 119.16(9)
C29 Ru1 P0aa 91.57(8)
C29 Ru1 P2 95.83(8)
C1 S1 Ru1 106.13(10)
C10 S3 Ru1 107.93(9)
C11 P0aa Ru1 115.38(11)
C17 P0aa Ru1 109.62(8)
C17 P0aa C11 107.32(12)
C23 P0aa Ru1 111.31(8)
C23 P0aa C11 105.51(15)
C23 P0aa C17 107.31(12)
C2 P2 Ru1 110.85(9)
C3 P2 Ru1 124.58(9)
C3 P2 C2 106.59(13)
C9 P2 Ru1 105.44(9)
C9 P2 C2 105.13(14)
C9 P2 C3 102.38(13)
H1a C1 S1 108.95(10)
H1b C1 S1 108.95(10)
H1b C1 H1a 107.8
C2 C1 S1 113.1(2)
C2 C1 H1a 108.95(17)
C2 C1 H1b 108.95(15)
C1 C2 P2 108.32(19)
H2a C2 P2 110.03(9)
H2a C2 C1 110.03(17)
H2b C2 P2 110.03(9)
H2b C2 C1 110.03(16)
H2b C2 H2a 108.4
C4 C3 P2 122.8(2)
C8 C3 P2 118.5(2)
C8 C3 C4 118.6(3)
H4 C4 C3 119.65(17)
C5 C4 C3 120.7(3)
C5 C4 H4 119.65(19)
H5 C5 C4 120.09(19)
C6 C5 C4 119.8(3)
C6 C5 H5 120.09(18)
H6 C6 C5 119.95(18)
C7 C6 C5 120.1(3)
C7 C6 H6 119.9(2)
H7 C7 C6 119.9(2)
C8 C7 C6 120.3(3)
C8 C7 H7 119.87(19)
C7 C8 C3 120.5(3)
H8 C8 C3 119.76(16)
H8 C8 C7 119.76(19)
H9a C9 P2 110.01(10)
H9b C9 P2 110.01(9)
H9b C9 H9a 108.4
C10 C9 P2 108.41(19)
C10 C9 H9a 110.01(16)
C10 C9 H9b 110.01(15)
C9 C10 S3 111.6(2)
H10a C10 S3 109.29(11)
H10a C10 C9 109.29(16)
H10b C10 S3 109.29(9)
H10b C10 C9 109.29(15)
H10b C10 H10a 108.0
C16 C11 P0aa 111.79(18)
H11 C11 C12 99.5(2)
C12 C13 C14a 109.6(3)
C12a C13 C14 102.1(5)
H13a C13 C14 111.4(3)
H13a C13 C12a 111.4(2)
H13b C13 C14 111.4(4)
H13b C13 C12a 111.4(3)
H13b C13 H13a 109.2
H13c C13 C14a 109.7(3)
H13c C13 C12 109.7(2)
H13d C13 C14a 109.7(3)
H13d C13 C12 109.7(2)
H13d C13 H13c 108.2
H16d C16 H16c 108.0
H16b C16 H16a 107.3
C15 C16 H16a 108.2(4)
C15 C16 H16b 108.2(4)
C15a C16 H16c 109.4(2)
C15a C16 H16d 109.4(2)
H17 C17 P0aa 105.43(8)
C18 C17 P0aa 116.59(19)
C18 C17 H17 105.43(16)
C22 C17 P0aa 110.01(18)
C22 C17 H17 105.43(15)
C22 C17 C18 112.9(2)
H18a C18 C17 109.13(16)
H18b C18 C17 109.13(14)
H18b C18 H18a 107.9
C19 C18 C17 112.4(2)
C19 C18 H18a 109.13(18)
C19 C18 H18b 109.13(16)
H19a C19 C18 109.26(16)
H19b C19 C18 109.26(18)
H19b C19 H19a 107.9
C20 C19 C18 111.8(2)
C20 C19 H19a 109.26(15)
C20 C19 H19b 109.26(17)
H20a C20 C19 109.74(17)
H20b C20 C19 109.74(15)
H20b C20 H20a 108.2
C21 C20 C19 109.6(2)
C21 C20 H20a 109.74(17)
C21 C20 H20b 109.74(15)
H21a C21 C20 109.51(16)
H21b C21 C20 109.51(17)
H21b C21 H21a 108.1
C22 C21 C20 110.7(2)
C22 C21 H21a 109.51(16)
C22 C21 H21b 109.51(17)
C21 C22 C17 112.2(2)
H22a C22 C17 109.16(14)
H22a C22 C21 109.16(16)
H22b C22 C17 109.16(15)
H22b C22 C21 109.16(17)
H22b C22 H22a 107.9
H23 C23 P0aa 104.50(8)
C24 C23 P0aa 110.64(18)
C24 C23 H23 104.50(15)
C28 C23 P0aa 120.71(19)
C28 C23 H23 104.50(15)
C28 C23 C24 110.4(2)
H24a C24 C23 109.58(14)
H24b C24 C23 109.58(15)
H24b C24 H24a 108.1
C25 C24 C23 110.4(2)
C25 C24 H24a 109.58(16)
C25 C24 H24b 109.58(17)
H25a C25 C24 109.22(17)
H25b C25 C24 109.22(17)
H25b C25 H25a 107.9
C26 C25 C24 112.0(2)
C26 C25 H25a 109.22(17)
C26 C25 H25b 109.22(17)
H26a C26 C25 109.39(15)
H26b C26 C25 109.39(17)
H26b C26 H26a 108.0
C27 C26 C25 111.2(2)
C27 C26 H26a 109.39(16)
C27 C26 H26b 109.39(17)
H27a C27 C26 109.05(17)
H27b C27 C26 109.05(15)
H27b C27 H27a 107.8
C28 C27 C26 112.7(2)
C28 C27 H27a 109.05(17)
C28 C27 H27b 109.05(16)
C27 C28 C23 110.3(2)
H28a C28 C23 109.59(16)
H28a C28 C27 109.59(17)
H28b C28 C23 109.59(15)
H28b C28 C27 109.59(17)
H28b C28 H28a 108.1
H29 C29 Ru1 115.2(16)
C30 C29 Ru1 133.7(2)
C30 C29 H29 111.1(16)
C31 C30 C29 120.0(3)
C35 C30 C29 121.8(2)
C35 C30 C31 118.1(3)
H31 C31 C30 119.63(19)
C32 C31 C30 120.7(3)
C32 C31 H31 119.6(2)
H32 C32 C31 119.8(2)
C33 C32 C31 120.4(3)
C33 C32 H32 119.8(2)
H33 C33 C32 120.0(2)
C34 C33 C32 119.9(3)
C34 C33 H33 120.0(2)
H34 C34 C33 119.8(2)
C35 C34 C33 120.4(4)
C35 C34 H34 119.8(2)
C34 C35 C30 120.4(3)
H35 C35 C30 119.81(16)
H35 C35 C34 119.8(2)
H14b C14 H14a 108.0
C15 C14 H14a 109.3(5)
C15 C14 H14b 109.3(6)
H15a C15 C14 108.7(5)
H15b C15 C14 108.7(6)
H15b C15 H15a 107.6
H14d C14a H14c 109.0
C15a C14a H14c 110.9(3)
C15a C14a H14d 110.9(3)
H15c C15a C14a 109.6(3)
H15d C15a C14a 109.6(3)
H15d C15a H15c 108.1
C13 C12 C11 109.5(3)
H12b C12 H12a 108.2
C13 C12a C11 112.5(4)
H12d C12a H12c 107.8

loop_
_geom_bond_atom_site_label_1
_geom_bond_atom_site_label_2
_geom_bond_distance
Ru1 S1 2.3003(7)
Ru1 S3 2.2876(7)
Ru1 P0aa 2.4464(7)
Ru1 P2 2.2874(7)
Ru1 C29 1.872(3)
S1 C1 1.844(3)
S3 C10 1.834(3)
P0aa C11 1.849(3)
P0aa C17 1.854(3)
P0aa C23 1.867(3)
P2 C2 1.832(3)
P2 C3 1.823(3)
P2 C9 1.841(3)
C1 H1a 0.9900
C1 H1b 0.9900
C1 C2 1.518(4)
C2 H2a 0.9900
C2 H2b 0.9900
C3 C4 1.396(4)
C3 C8 1.383(4)
C4 H4 0.9500
C4 C5 1.388(4)
C5 H5 0.9500
C5 C6 1.378(5)
C6 H6 0.9500
C6 C7 1.375(5)
C7 H7 0.9500
C7 C8 1.391(4)
C8 H8 0.9500
C9 H9a 0.9900
C9 H9b 0.9900
C9 C10 1.518(4)
C10 H10a 0.9900
C10 H10b 0.9900
C11 C16 1.520(4)
C11 C12 1.500(4)
C11 C12a 1.406(6)
C11 H11 1.0000
C13 C14 1.623(10)
C13 C14a 1.518(7)
C13 C12 1.555(5)
C13 C12a 1.591(6)
C13 H13a 0.9900
C13 H13b 0.9900
C13 H13c 0.9900
C13 H13d 0.9900
C16 H16c 0.9900
C16 H16d 0.9900
C16 H16a 0.9900
C16 H16b 0.9900
C16 C15 1.498(8)
C16 C15a 1.557(7)
C17 H17 1.0000
C17 C18 1.529(4)
C17 C22 1.536(4)
C18 H18a 0.9900
C18 H18b 0.9900
C18 C19 1.523(4)
C19 H19a 0.9900
C19 H19b 0.9900
C19 C20 1.504(4)
C20 H20a 0.9900
C20 H20b 0.9900
C20 C21 1.522(4)
C21 H21a 0.9900
C21 H21b 0.9900
C21 C22 1.521(4)
C22 H22a 0.9900
C22 H22b 0.9900
C23 H23 1.0000
C23 C24 1.532(4)
C23 C28 1.541(4)
C24 H24a 0.9900
C24 H24b 0.9900
C24 C25 1.523(4)
C25 H25a 0.9900
C25 H25b 0.9900
C25 C26 1.521(4)
C26 H26a 0.9900
C26 H26b 0.9900
C26 C27 1.519(4)
C27 H27a 0.9900
C27 H27b 0.9900
C27 C28 1.533(4)
C28 H28a 0.9900
C28 H28b 0.9900
C29 H29 0.94(3)
C29 C30 1.459(3)
C30 C31 1.403(4)
C30 C35 1.393(4)
C31 H31 0.9500
C31 C32 1.375(5)
C32 H32 0.9500
C32 C33 1.383(6)
C33 H33 0.9500
C33 C34 1.367(6)
C34 H34 0.9500
C34 C35 1.395(4)
C35 H35 0.9500
C14 H14a 0.9900
C14 H14b 0.9900
C14 C15 1.415(11)
C15 H15a 0.9900
C15 H15b 0.9900
C14a H14c 0.9900
C14a H14d 0.9900
C14a C15a 1.567(8)
C15a H15c 0.9900
C15a H15d 0.9900
C12 H12a 0.9900
C12 H12b 0.9900
C12a H12c 0.9900
C12a H12d 0.9900

loop_
_restr_distance_atom_site_label_1
_restr_distance_atom_site_label_2
_restr_distance_site_symmetry_2
_restr_distance_target
_restr_distance_target_weight_param
_restr_distance_diff
C11 C12 1 1.5400 0.0100 0.0400
C11 C12a 1 1.5400 0.0100 0.1342
C12 C13 1 1.5400 0.0100 -0.0154
C12a C13 1 1.5400 0.0100 -0.0510
